data_1574044
loop_
_publ_author_name
'G&#xf3;mez-Mu&#xf1;oz, Iv&#xe1;n'
'Hu, Ziqi'
'Vit&#xf3;rica-Yrez&#xe1;bal, I&#xf1;igo J'
'Coronado, Eugenio'
'M&#xed;nguez Espallargas, Guillermo'

_publ_section_title
;
 Implementing magnetic properties on demand with a dynamic
 lanthanoid-organic framework.
;
_journal_issue 6
_journal_name_full 'Chemical science'
_journal_page_first 2879
_journal_page_last 2885
_journal_paper_doi 10.1039/d4sc07042a
_journal_volume 16
_journal_year 2025
_chemical_formula_moiety 'C9.818 H5.455 Ce0.364 O2.182'
_chemical_formula_sum 'C9.82 H5.45 Ce0.36 O2.18'
_chemical_formula_weight 209.33
_space_group_crystal_system monoclinic
_space_group_IT_number 14
_space_group_name_Hall '-P 2ybc'
_space_group_name_H-M_alt 'P 1 21/c 1'
_atom_sites_solution_hydrogens geom
_atom_sites_solution_primary direct
_audit_creation_date 2024-05-28
_audit_creation_method
;
Olex2 1.5
(compiled 2024.02.16 svn.r378c4104 for OlexSys, GUI svn.r6928)
;
_audit_update_record
;
2024-09-27 deposited with the CCDC.	2025-01-13 downloaded from the CCDC.
;
_cell_angle_alpha 90
_cell_angle_beta 93.382(4)
_cell_angle_gamma 90
_cell_formula_units_Z 11
_cell_length_a 12.1955(7)
_cell_length_b 27.6141(12)
_cell_length_c 7.7042(4)
_cell_measurement_reflns_used 1546
_cell_measurement_temperature 120.00(10)
_cell_measurement_theta_max 21.0700
_cell_measurement_theta_min 3.1220
_cell_volume 2590.0(2)
_computing_cell_refinement 'CrysAlisPro 1.171.41.109a (Rigaku OD, 2021)'
_computing_data_collection 'CrysAlisPro 1.171.41.109a (Rigaku OD, 2021)'
_computing_data_reduction 'CrysAlisPro 1.171.41.109a (Rigaku OD, 2021)'
_computing_molecular_graphics 'Olex2 1.5 (Dolomanov et al., 2009)'
_computing_publication_material 'Olex2 1.5 (Dolomanov et al., 2009)'
_computing_structure_refinement 'SHELXL 2018/3 (Sheldrick, 2015)'
_computing_structure_solution 'SHELXS  (Sheldrick, 2008)'
_diffrn_ambient_environment N~2~
_diffrn_ambient_temperature 120.00(10)
_diffrn_detector 'CCD plate'
_diffrn_detector_area_resol_mean 16.0267
_diffrn_detector_type Sapphire3
_diffrn_measured_fraction_theta_full 0.996
_diffrn_measured_fraction_theta_max 0.943
_diffrn_measurement_details
;
List of Runs (angles in degrees, time in seconds):

  # Type    Start    End  Width  t~exp~   \w     \q     \k     \f   Frames
#--------------------------------------------------------------------------
  1  \w    -91.00 -65.50   0.75    5.00    --  -14.81-178.00 120.00   34
  2  \w    -91.00 -64.75   0.75    5.00    --  -14.81-178.00-150.00   35
  3  \w    -91.00 -64.75   0.75    5.00    --  -14.81-178.00  90.00   35
  4  \w    -87.00  57.00   0.75    5.00    --  -14.81   0.00  60.00  192
;
_diffrn_measurement_device 'four-circle diffractometer'
_diffrn_measurement_device_type 'SuperNova, Single source at offset/far, Sapphire3'
_diffrn_measurement_method '\w scans'
_diffrn_orient_matrix_type 'CrysAlisPro convention (1999,Acta A55,543-557)'
_diffrn_orient_matrix_UB_11 0.0167787000
_diffrn_orient_matrix_UB_12 0.0204673000
_diffrn_orient_matrix_UB_13 0.0504153000
_diffrn_orient_matrix_UB_21 0.0293133000
_diffrn_orient_matrix_UB_22 0.0088806000
_diffrn_orient_matrix_UB_23 -0.0702185000
_diffrn_orient_matrix_UB_31 -0.0474696000
_diffrn_orient_matrix_UB_32 0.0127287000
_diffrn_orient_matrix_UB_33 -0.0321380000
_diffrn_radiation_monochromator mirror
_diffrn_radiation_probe x-ray
_diffrn_radiation_type 'Mo K\a'
_diffrn_radiation_wavelength 0.71073
_diffrn_reflns_av_R_equivalents 0.0869
_diffrn_reflns_av_unetI/netI 0.1726
_diffrn_reflns_Laue_measured_fraction_full 0.996
_diffrn_reflns_Laue_measured_fraction_max 0.943
_diffrn_reflns_limit_h_max 14
_diffrn_reflns_limit_h_min -15
_diffrn_reflns_limit_k_max 34
_diffrn_reflns_limit_k_min -21
_diffrn_reflns_limit_l_max 9
_diffrn_reflns_limit_l_min -8
_diffrn_reflns_number 10581
_diffrn_reflns_point_group_measured_fraction_full 0.996
_diffrn_reflns_point_group_measured_fraction_max 0.943
_diffrn_reflns_theta_full 25.242
_diffrn_reflns_theta_max 26.370
_diffrn_reflns_theta_min 2.951
_diffrn_source 'micro-focus sealed X-ray tube'
_diffrn_source_type 'SuperNova (Mo) X-ray Source'
_exptl_absorpt_coefficient_mu 1.796
_exptl_absorpt_correction_T_max 1.00000
_exptl_absorpt_correction_T_min 0.74583
_exptl_absorpt_correction_type multi-scan
_exptl_absorpt_process_details
;
CrysAlisPro 1.171.41.109a (Rigaku Oxford Diffraction, 2021)
Empirical absorption correction using spherical harmonics,
implemented in SCALE3 ABSPACK scaling algorithm.
;
_exptl_crystal_colour 'clear colourless'
_exptl_crystal_colour_lustre clear
_exptl_crystal_colour_primary colourless
_exptl_crystal_density_diffrn 1.476
_exptl_crystal_description plank
_exptl_crystal_F_000 1132
_exptl_crystal_size_max 0.18
_exptl_crystal_size_mid 0.08
_exptl_crystal_size_min 0.02
_refine_diff_density_max 2.407
_refine_diff_density_min -1.876
_refine_diff_density_rms 0.178
_refine_ls_extinction_method none
_refine_ls_goodness_of_fit_ref 1.032
_refine_ls_hydrogen_treatment constr
_refine_ls_matrix_type full
_refine_ls_number_parameters 307
_refine_ls_number_reflns 5004
_refine_ls_number_restraints 336
_refine_ls_restrained_S_all 1.000
_refine_ls_R_factor_all 0.1586
_refine_ls_R_factor_gt 0.0745
_refine_ls_shift/su_max 0.000
_refine_ls_shift/su_mean 0.000
_refine_ls_structure_factor_coef Fsqd
_refine_ls_weighting_details 'w=1/[\s^2^(Fo^2^)+(0.0382P)^2^] where P=(Fo^2^+2Fc^2^)/3'
_refine_ls_weighting_scheme calc
_refine_ls_wR_factor_gt 0.1236
_refine_ls_wR_factor_ref 0.1610
_reflns_Friedel_coverage 0.000
_reflns_number_gt 2524
_reflns_number_total 5004
_reflns_threshold_expression 'I > 2\s(I)'
_cod_data_source_file d4sc07042a2.cif
_cod_data_source_block sx974_auto
_cod_database_code 1574044
_shelx_shelxl_version_number 2018/3
_shelx_space_group_comment
;
The symmetry employed for this shelxl refinement is uniquely defined
by the following loop, which should always be used as a source of
symmetry information in preference to the above space-group names.
They are only intended as comments.
;
_shelx_estimated_absorpt_t_max 0.965
_shelx_estimated_absorpt_t_min 0.738
_olex2_refinement_description
;
1. Rigid body (RIGU) restrains
 All non-hydrogen atoms
 with sigma for 1-2 distances of 0.002 and sigma for 1-3 distances of 0.002
2.a Aromatic/amide H refined with riding coordinates:
 C18(H18), C20(H20), C6(H6), C23(H23), C21(H21), C17(H17), C13(H13), C3(H3),
 C11(H11), C25(H25), C7(H7), C27(H27), C10(H10), C14(H14), C4(H4)
;
_olex2_submission_special_instructions 'No special instructions were received'
_oxdiff_exptl_absorpt_empirical_details
;
Empirical correction (ABSPACK) includes:
- Absorption correction using spherical harmonics
- Frame scaling
;
_oxdiff_exptl_absorpt_empirical_full_max 1.397
_oxdiff_exptl_absorpt_empirical_full_min 0.758

loop_
_space_group_symop_operation_xyz
'x, y, z'
'-x, y+1/2, -z+1/2'
'-x, -y, -z'
'x, -y-1/2, z-1/2'

loop_
_atom_site_label
_atom_site_type_symbol
_atom_site_fract_x
_atom_site_fract_y
_atom_site_fract_z
_atom_site_U_iso_or_equiv
_atom_site_adp_type
_atom_site_occupancy
_atom_site_site_symmetry_order
_atom_site_calc_flag
_atom_site_refinement_flags_posn
_atom_site_refinement_flags_adp
_atom_site_refinement_flags_occupancy
_atom_site_disorder_assembly
_atom_site_disorder_group
Ce1 Ce 0.41228(5) 0.24921(2) 0.46389(7) 0.02061(19) Uani 1 1 d . . . . .
C18 C 0.7209(8) 0.3271(4) -0.1379(13) 0.025(2) Uani 1 1 d . . . . .
H18 H 0.750682 0.308713 -0.228251 0.031 Uiso 1 1 calc R U . . .
C16 C 0.6373(8) 0.3296(4) 0.1368(13) 0.023(2) Uani 1 1 d . . . . .
C20 C 0.6747(8) 0.4035(4) -0.0130(13) 0.032(3) Uani 1 1 d . . . . .
H20 H 0.672520 0.437841 -0.018310 0.038 Uiso 1 1 calc R U . . .
C2 C 0.1390(8) 0.1729(4) 0.7174(13) 0.029(2) Uani 1 1 d . . . . .
C26 C 0.7515(8) 0.4678(4) -0.5191(13) 0.026(2) Uani 1 1 d . . . . .
O2 O 0.2173(5) 0.2168(3) 0.4843(9) 0.0319(17) Uani 1 1 d . . . . .
C1 C 0.2317(9) 0.2010(4) 0.6373(14) 0.027(2) Uani 1 1 d . . . . .
C19 C 0.7164(8) 0.3778(4) -0.1509(13) 0.026(2) Uani 1 1 d . . . . .
C6 C -0.0326(9) 0.1309(4) 0.6927(14) 0.037(3) Uani 1 1 d . . . . .
H6 H -0.092390 0.118405 0.621711 0.045 Uiso 1 1 calc R U . . .
C23 C 0.8423(8) 0.3811(4) -0.3909(13) 0.029(3) Uani 1 1 d . . . . .
H23 H 0.874931 0.352199 -0.345292 0.035 Uiso 1 1 calc R U . . .
C24 C 0.8810(9) 0.4021(4) -0.5423(13) 0.031(3) Uani 1 1 d . . . . .
C21 C 0.6368(8) 0.3805(4) 0.1305(13) 0.024(2) Uani 1 1 d . . . . .
H21 H 0.610696 0.398742 0.224046 0.029 Uiso 1 1 calc R U . . .
C5 C -0.0274(8) 0.1229(4) 0.8724(14) 0.029(2) Uani 1 1 d . . . . .
C17 C 0.6824(8) 0.3035(4) 0.0054(12) 0.026(2) Uani 1 1 d . . . . .
H17 H 0.687014 0.269233 0.013435 0.031 Uiso 1 1 calc R U . . .
C12 C 0.2954(8) 0.0148(4) 0.0854(14) 0.030(3) Uani 1 1 d . . . . .
C9 C 0.3649(8) 0.1050(4) 0.2079(13) 0.027(2) Uani 1 1 d . . . . .
C13 C 0.3284(9) 0.0499(4) -0.0290(14) 0.033(3) Uani 1 1 d . . . . .
H13 H 0.327054 0.043261 -0.150083 0.040 Uiso 1 1 calc R U . . .
C3 C 0.1467(9) 0.1647(4) 0.8945(14) 0.033(3) Uani 1 1 d . . . . .
H3 H 0.208516 0.175930 0.963852 0.040 Uiso 1 1 calc R U . . .
C11 C 0.2986(10) 0.0248(4) 0.2601(14) 0.043(3) Uani 1 1 d . . . . .
H11 H 0.275333 0.001031 0.339080 0.052 Uiso 1 1 calc R U . . .
C25 C 0.8353(8) 0.4453(4) -0.6031(13) 0.029(3) Uani 1 1 d . . . . .
H25 H 0.861859 0.459788 -0.704243 0.034 Uiso 1 1 calc R U . . .
C7 C 0.0495(9) 0.1570(4) 0.6185(14) 0.034(3) Uani 1 1 d . . . . .
H7 H 0.043559 0.163935 0.497569 0.040 Uiso 1 1 calc R U . . .
C27 C 0.7106(8) 0.4452(4) -0.3724(13) 0.027(2) Uani 1 1 d . . . . .
H27 H 0.650940 0.459432 -0.316942 0.032 Uiso 1 1 calc R U . . .
C10 C 0.3356(9) 0.0697(4) 0.3225(14) 0.038(3) Uani 1 1 d . . . . .
H10 H 0.340671 0.075850 0.443958 0.045 Uiso 1 1 calc R U . . .
C14 C 0.3633(9) 0.0945(4) 0.0336(14) 0.033(3) Uani 1 1 d . . . . .
H14 H 0.386556 0.118377 -0.045245 0.040 Uiso 1 1 calc R U . . .
C4 C 0.0629(9) 0.1397(4) 0.9696(14) 0.036(3) Uani 1 1 d . . . . .
H4 H 0.067949 0.134132 1.091509 0.043 Uiso 1 1 calc R U . . .
C22 C 0.7567(8) 0.4025(4) -0.3081(13) 0.026(2) Uani 1 1 d . . . . .
O5 O 0.5393(5) 0.2605(3) 0.2198(8) 0.0279(17) Uani 1 1 d . . . . .
O3 O 0.4240(5) 0.1591(2) 0.4347(8) 0.0259(15) Uani 1 1 d . . . . .
O6 O 0.5543(6) 0.3201(3) 0.4140(9) 0.0350(19) Uani 1 1 d . . . . .
O1 O 0.3186(6) 0.2092(2) 0.7286(8) 0.0283(17) Uani 1 1 d . . . . .
O4 O 0.3764(5) 0.1915(3) 0.1788(8) 0.0270(16) Uani 1 1 d . . . . .
C8 C 0.3905(8) 0.1548(4) 0.2797(13) 0.0217(19) Uani 1 1 d . . . . .
C15 C 0.5773(8) 0.3027(4) 0.2690(14) 0.026(2) Uani 1 1 d . . . . .

loop_
_atom_site_aniso_label
_atom_site_aniso_U_11
_atom_site_aniso_U_22
_atom_site_aniso_U_33
_atom_site_aniso_U_23
_atom_site_aniso_U_13
_atom_site_aniso_U_12
Ce1 0.0342(4) 0.0122(3) 0.0159(3) -0.0004(3) 0.0060(2) -0.0019(4)
C18 0.032(6) 0.015(4) 0.030(5) 0.005(4) 0.011(4) 0.009(4)
C16 0.030(6) 0.016(4) 0.024(4) -0.005(4) 0.004(4) -0.003(4)
C20 0.050(7) 0.014(4) 0.033(5) -0.002(4) 0.015(4) -0.006(5)
C2 0.040(5) 0.025(6) 0.022(4) -0.005(4) 0.008(3) -0.004(4)
C26 0.038(6) 0.013(5) 0.028(5) 0.002(4) 0.009(4) 0.001(4)
O2 0.043(4) 0.031(5) 0.023(3) -0.002(3) 0.009(3) -0.004(3)
C1 0.040(4) 0.021(6) 0.021(3) -0.007(4) 0.010(3) -0.001(4)
C19 0.037(6) 0.015(4) 0.026(4) 0.003(3) 0.006(4) 0.003(4)
C6 0.043(6) 0.038(7) 0.031(4) -0.008(5) 0.004(4) -0.016(5)
C23 0.037(6) 0.022(6) 0.029(5) 0.008(4) 0.009(4) 0.008(5)
C24 0.047(7) 0.020(5) 0.027(5) 0.003(4) 0.012(4) 0.010(5)
C21 0.030(6) 0.016(4) 0.027(5) -0.003(4) 0.007(4) 0.000(4)
C5 0.036(5) 0.018(6) 0.033(4) -0.004(5) 0.010(4) -0.003(5)
C17 0.036(6) 0.013(4) 0.030(5) 0.004(4) 0.011(4) 0.009(5)
C12 0.042(7) 0.015(5) 0.033(5) -0.009(4) 0.008(5) -0.007(5)
C9 0.037(6) 0.017(3) 0.025(4) -0.004(3) 0.001(4) 0.002(4)
C13 0.051(7) 0.020(5) 0.031(5) -0.012(4) 0.017(5) -0.008(5)
C3 0.042(6) 0.034(7) 0.024(4) -0.001(5) 0.004(4) -0.009(5)
C11 0.080(9) 0.019(5) 0.031(5) -0.005(4) 0.013(5) -0.011(5)
C25 0.041(6) 0.020(5) 0.025(6) 0.005(4) 0.011(4) 0.006(4)
C7 0.041(5) 0.035(7) 0.026(5) -0.003(5) 0.007(4) -0.006(5)
C27 0.036(6) 0.016(5) 0.030(5) 0.004(4) 0.011(4) 0.003(4)
C10 0.071(8) 0.022(4) 0.020(5) -0.003(4) -0.001(5) -0.008(5)
C14 0.059(7) 0.016(4) 0.025(4) -0.003(4) 0.011(5) -0.007(5)
C4 0.040(5) 0.041(7) 0.026(5) 0.001(5) 0.007(4) -0.008(5)
C22 0.034(6) 0.019(5) 0.028(5) 0.005(4) 0.007(4) 0.003(4)
O5 0.041(4) 0.024(4) 0.020(3) 0.001(3) 0.013(3) -0.001(3)
O3 0.040(4) 0.019(4) 0.019(3) -0.002(3) 0.001(3) -0.003(3)
O6 0.053(5) 0.022(4) 0.032(4) -0.002(3) 0.018(3) -0.005(4)
O1 0.045(4) 0.016(4) 0.024(3) -0.003(3) 0.006(3) -0.007(3)
O4 0.042(4) 0.017(3) 0.023(3) 0.005(3) 0.010(3) 0.004(3)
C8 0.031(5) 0.019(3) 0.016(3) 0.001(3) 0.006(3) 0.001(3)
C15 0.031(5) 0.021(4) 0.026(4) 0.004(3) 0.006(4) 0.004(4)

loop_
_atom_type_symbol
_atom_type_description
_atom_type_scat_dispersion_real
_atom_type_scat_dispersion_imag
_atom_type_scat_source
C C 0.0033 0.0016 'International Tables Vol C Tables 4.2.6.8 and 6.1.1.4'
H H 0.0000 0.0000 'International Tables Vol C Tables 4.2.6.8 and 6.1.1.4'
Ce Ce -0.2486 2.6331 'International Tables Vol C Tables 4.2.6.8 and 6.1.1.4'
O O 0.0106 0.0060 'International Tables Vol C Tables 4.2.6.8 and 6.1.1.4'

loop_
_geom_angle_atom_site_label_1
_geom_angle_atom_site_label_2
_geom_angle_atom_site_label_3
_geom_angle
_geom_angle_site_symmetry_1
_geom_angle_site_symmetry_3
_geom_angle_publ_flag
O2 Ce1 C1 25.1(2) . . ?
O2 Ce1 O6 152.2(2) . . ?
O2 Ce1 O1 50.1(2) . . ?
O2 Ce1 O4 74.9(2) . . ?
O2 Ce1 C8 70.4(3) . . ?
O2 Ce1 C15 149.9(2) . . ?
C1 Ce1 C8 76.9(3) . . ?
C1 Ce1 C15 174.5(3) . . ?
O5 Ce1 O2 134.7(2) . . ?
O5 Ce1 O2 117.3(2) 4_566 . ?
O5 Ce1 C1 153.9(3) . . ?
O5 Ce1 C1 92.3(3) 4_566 . ?
O5 Ce1 O5 103.1(2) 4_566 . ?
O5 Ce1 O3 85.8(2) 4_566 . ?
O5 Ce1 O6 50.7(2) . . ?
O5 Ce1 O6 79.1(2) 4_566 . ?
O5 Ce1 O1 160.1(2) . . ?
O5 Ce1 O1 67.3(2) 4_566 . ?
O5 Ce1 O4 130.4(2) 4_566 . ?
O5 Ce1 O4 63.2(2) . . ?
O5 Ce1 C8 108.8(3) 4_566 . ?
O5 Ce1 C8 78.1(3) . . ?
O5 Ce1 C15 92.7(2) 4_566 . ?
O5 Ce1 C15 25.8(2) . . ?
O3 Ce1 O2 73.5(2) . . ?
O3 Ce1 C1 69.0(3) . . ?
O3 Ce1 O5 90.9(2) . . ?
O3 Ce1 O6 132.7(2) . . ?
O3 Ce1 O1 71.5(2) . . ?
O3 Ce1 O4 49.8(2) . . ?
O3 Ce1 C8 24.4(2) . . ?
O3 Ce1 C15 113.8(3) . . ?
O6 Ce1 C1 154.9(3) . . ?
O6 Ce1 O4 112.9(2) . . ?
O6 Ce1 C8 128.1(2) . . ?
O6 Ce1 C15 25.1(2) . . ?
O1 Ce1 O2 79.0(2) 4_565 . ?
O1 Ce1 C1 103.0(3) 4_565 . ?
O1 Ce1 C1 25.1(2) . . ?
O1 Ce1 O5 70.2(2) 4_565 . ?
O1 Ce1 O5 156.7(2) 4_565 4_566 ?
O1 Ce1 O3 116.0(2) 4_565 . ?
O1 Ce1 O6 137.4(2) . . ?
O1 Ce1 O6 79.8(2) 4_565 . ?
O1 Ce1 O1 125.5(3) 4_565 . ?
O1 Ce1 O4 67.8(2) 4_565 . ?
O1 Ce1 O4 95.6(2) 4_565 4_566 ?
O1 Ce1 O4 108.8(2) . . ?
O1 Ce1 C8 88.4(2) . . ?
O1 Ce1 C8 91.9(3) 4_565 . ?
O1 Ce1 C15 71.6(3) 4_565 . ?
O1 Ce1 C15 159.3(3) . . ?
O4 Ce1 O2 89.3(2) 4_566 . ?
O4 Ce1 C1 79.8(3) 4_566 . ?
O4 Ce1 C1 90.7(2) . . ?
O4 Ce1 O5 125.2(2) 4_566 . ?
O4 Ce1 O5 69.5(2) 4_566 4_566 ?
O4 Ce1 O3 139.3(2) 4_566 . ?
O4 Ce1 O6 75.1(2) 4_566 . ?
O4 Ce1 O1 69.2(2) 4_566 . ?
O4 Ce1 O4 158.7(3) 4_566 . ?
O4 Ce1 C8 156.6(2) 4_566 . ?
O4 Ce1 C8 25.5(2) . . ?
O4 Ce1 C15 99.6(3) 4_566 . ?
O4 Ce1 C15 88.0(3) . . ?
C15 Ce1 C8 103.8(3) . . ?
C19 C18 H18 119.7 . . ?
C17 C18 H18 119.7 . . ?
C17 C18 C19 120.7(10) . . ?
C21 C16 C15 121.5(10) . . ?
C17 C16 C21 119.8(10) . . ?
C17 C16 C15 118.2(10) . . ?
C19 C20 H20 119.0 . . ?
C21 C20 H20 119.0 . . ?
C21 C20 C19 122.0(10) . . ?
C3 C2 C1 118.2(10) . . ?
C7 C2 C1 121.5(10) . . ?
C7 C2 C3 120.3(10) . . ?
C25 C26 C12 120.4(10) . 2_654 ?
C25 C26 C27 118.8(10) . . ?
C27 C26 C12 120.8(10) . 2_654 ?
C1 O2 Ce1 95.7(6) . . ?
C2 C1 Ce1 175.6(7) . . ?
O2 C1 Ce1 59.2(5) . . ?
O2 C1 C2 119.2(10) . . ?
O1 C1 Ce1 63.0(5) . . ?
O1 C1 C2 119.0(9) . . ?
O1 C1 O2 121.8(10) . . ?
C18 C19 C22 119.9(10) . . ?
C20 C19 C18 117.8(10) . . ?
C20 C19 C22 122.2(10) . . ?
C5 C6 H6 120.0 . . ?
C7 C6 H6 120.0 . . ?
C7 C6 C5 119.9(10) . . ?
C24 C23 H23 119.9 . . ?
C22 C23 H23 119.9 . . ?
C22 C23 C24 120.2(10) . . ?
C23 C24 C5 118.0(10) . 4_664 ?
C25 C24 C23 119.1(10) . . ?
C25 C24 C5 122.9(10) . 4_664 ?
C16 C21 H21 120.4 . . ?
C20 C21 C16 119.2(10) . . ?
C20 C21 H21 120.4 . . ?
C6 C5 C24 121.0(10) . 4_467 ?
C4 C5 C6 118.3(10) . . ?
C4 C5 C24 120.7(10) . 4_467 ?
C18 C17 H17 119.8 . . ?
C16 C17 C18 120.4(10) . . ?
C16 C17 H17 119.8 . . ?
C13 C12 C26 120.6(10) . 2_644 ?
C11 C12 C26 119.8(10) . 2_644 ?
C11 C12 C13 119.4(10) . . ?
C10 C9 C8 117.8(10) . . ?
C14 C9 C10 119.3(11) . . ?
C14 C9 C8 122.7(10) . . ?
C12 C13 H13 120.1 . . ?
C14 C13 C12 119.8(10) . . ?
C14 C13 H13 120.1 . . ?
C2 C3 H3 120.5 . . ?
C2 C3 C4 119.0(10) . . ?
C4 C3 H3 120.5 . . ?
C12 C11 H11 119.8 . . ?
C12 C11 C10 120.4(11) . . ?
C10 C11 H11 119.8 . . ?
C26 C25 H25 119.3 . . ?
C24 C25 C26 121.3(10) . . ?
C24 C25 H25 119.3 . . ?
C2 C7 C6 120.7(10) . . ?
C2 C7 H7 119.6 . . ?
C6 C7 H7 119.6 . . ?
C26 C27 H27 119.7 . . ?
C22 C27 C26 120.6(10) . . ?
C22 C27 H27 119.7 . . ?
C9 C10 C11 120.0(11) . . ?
C9 C10 H10 120.0 . . ?
C11 C10 H10 120.0 . . ?
C9 C14 C13 121.0(11) . . ?
C9 C14 H14 119.5 . . ?
C13 C14 H14 119.5 . . ?
C5 C4 C3 121.8(10) . . ?
C5 C4 H4 119.1 . . ?
C3 C4 H4 119.1 . . ?
C23 C22 C19 117.9(10) . . ?
C27 C22 C19 122.1(10) . . ?
C27 C22 C23 119.9(10) . . ?
Ce1 O5 Ce1 101.5(2) 4_565 . ?
C15 O5 Ce1 96.7(6) . . ?
C15 O5 Ce1 122.0(6) . 4_565 ?
C8 O3 Ce1 99.4(6) . . ?
C15 O6 Ce1 91.6(6) . . ?
Ce1 O1 Ce1 100.2(2) 4_566 . ?
C1 O1 Ce1 149.7(7) . 4_566 ?
C1 O1 Ce1 91.9(6) . . ?
Ce1 O4 Ce1 97.5(2) 4_565 . ?
C8 O4 Ce1 88.0(6) . . ?
C8 O4 Ce1 159.8(6) . 4_565 ?
C9 C8 Ce1 170.2(7) . . ?
O3 C8 Ce1 56.2(5) . . ?
O3 C8 C9 119.2(10) . . ?
O3 C8 O4 122.1(10) . . ?
O4 C8 Ce1 66.5(5) . . ?
O4 C8 C9 118.7(9) . . ?
C16 C15 Ce1 165.6(7) . . ?
O5 C15 Ce1 57.5(5) . . ?
O5 C15 C16 115.4(9) . . ?
O6 C15 Ce1 63.3(6) . . ?
O6 C15 C16 124.0(10) . . ?
O6 C15 O5 120.3(10) . . ?

loop_
_geom_bond_atom_site_label_1
_geom_bond_atom_site_label_2
_geom_bond_distance
_geom_bond_site_symmetry_2
_geom_bond_publ_flag
Ce1 O2 2.554(7) . ?
Ce1 C1 2.959(11) . ?
Ce1 O5 2.449(7) 4_566 ?
Ce1 O5 2.525(6) . ?
Ce1 O3 2.504(7) . ?
Ce1 O6 2.656(7) . ?
Ce1 O1 2.638(7) . ?
Ce1 O1 2.380(7) 4_565 ?
Ce1 O4 2.728(7) . ?
Ce1 O4 2.388(7) 4_566 ?
Ce1 C8 2.973(11) . ?
Ce1 C15 2.973(11) . ?
C18 H18 0.9500 . ?
C18 C19 1.405(13) . ?
C18 C17 1.388(13) . ?
C16 C21 1.404(13) . ?
C16 C17 1.383(13) . ?
C16 C15 1.488(13) . ?
C20 H20 0.9500 . ?
C20 C19 1.398(13) . ?
C20 C21 1.379(13) . ?
C2 C1 1.531(14) . ?
C2 C3 1.381(13) . ?
C2 C7 1.366(13) . ?
C26 C12 1.497(14) 2_654 ?
C26 C25 1.388(13) . ?
C26 C27 1.407(13) . ?
O2 C1 1.260(11) . ?
C1 O1 1.257(11) . ?
C19 C22 1.499(13) . ?
C6 H6 0.9500 . ?
C6 C5 1.400(13) . ?
C6 C7 1.384(14) . ?
C23 H23 0.9500 . ?
C23 C24 1.408(13) . ?
C23 C22 1.388(13) . ?
C24 C5 1.497(13) 4_664 ?
C24 C25 1.387(14) . ?
C21 H21 0.9500 . ?
C5 C4 1.376(13) . ?
C17 H17 0.9500 . ?
C12 C13 1.384(14) . ?
C12 C11 1.373(13) . ?
C9 C10 1.376(14) . ?
C9 C14 1.372(13) . ?
C9 C8 1.509(14) . ?
C13 H13 0.9500 . ?
C13 C14 1.382(14) . ?
C3 H3 0.9500 . ?
C3 C4 1.387(14) . ?
C11 H11 0.9500 . ?
C11 C10 1.393(14) . ?
C25 H25 0.9500 . ?
C7 H7 0.9500 . ?
C27 H27 0.9500 . ?
C27 C22 1.385(13) . ?
C10 H10 0.9500 . ?
C14 H14 0.9500 . ?
C4 H4 0.9500 . ?
O5 C15 1.301(12) . ?
O3 C8 1.244(10) . ?
O6 C15 1.262(11) . ?
O4 C8 1.282(11) . ?

loop_
_geom_torsion_atom_site_label_1
_geom_torsion_atom_site_label_2
_geom_torsion_atom_site_label_3
_geom_torsion_atom_site_label_4
_geom_torsion
_geom_torsion_site_symmetry_1
_geom_torsion_site_symmetry_2
_geom_torsion_site_symmetry_3
_geom_torsion_site_symmetry_4
_geom_torsion_publ_flag
Ce1 O2 C1 C2 -175.3(8) . . . . ?
Ce1 O2 C1 O1 7.3(11) . . . . ?
Ce1 C1 O1 Ce1 114.0(13) . . . 4_566 ?
Ce1 O5 C15 Ce1 108.1(6) 4_565 . . . ?
Ce1 O5 C15 C16 -57.6(11) 4_565 . . . ?
Ce1 O5 C15 C16 -165.7(7) . . . . ?
Ce1 O5 C15 O6 8.2(10) . . . . ?
Ce1 O5 C15 O6 116.3(9) 4_565 . . . ?
Ce1 O3 C8 C9 -169.9(8) . . . . ?
Ce1 O3 C8 O4 9.7(11) . . . . ?
Ce1 O6 C15 C16 165.6(9) . . . . ?
Ce1 O6 C15 O5 -7.8(10) . . . . ?
Ce1 O4 C8 Ce1 106.3(19) 4_565 . . . ?
Ce1 O4 C8 C9 170.8(8) . . . . ?
Ce1 O4 C8 C9 -83(2) 4_565 . . . ?
Ce1 O4 C8 O3 98(2) 4_565 . . . ?
Ce1 O4 C8 O3 -8.8(10) . . . . ?
C18 C19 C22 C23 -31.4(15) . . . . ?
C18 C19 C22 C27 148.0(11) . . . . ?
C20 C19 C22 C23 147.9(11) . . . . ?
C20 C19 C22 C27 -32.8(16) . . . . ?
C2 C1 O1 Ce1 -70.4(17) . . . 4_566 ?
C2 C1 O1 Ce1 175.6(8) . . . . ?
C2 C3 C4 C5 0.2(18) . . . . ?
C26 C12 C13 C14 174.9(10) 2_644 . . . ?
C26 C12 C11 C10 -176.0(10) 2_644 . . . ?
C26 C27 C22 C19 179.3(9) . . . . ?
C26 C27 C22 C23 -1.4(16) . . . . ?
O2 C1 O1 Ce1 107.0(14) . . . 4_566 ?
O2 C1 O1 Ce1 -7.0(11) . . . . ?
C1 C2 C3 C4 179.3(10) . . . . ?
C1 C2 C7 C6 178.9(10) . . . . ?
C19 C18 C17 C16 1.0(16) . . . . ?
C19 C20 C21 C16 -1.7(16) . . . . ?
C6 C5 C4 C3 0.9(17) . . . . ?
C23 C24 C25 C26 -0.9(17) . . . . ?
C24 C23 C22 C19 178.0(9) . . . . ?
C24 C23 C22 C27 -1.4(16) . . . . ?
C24 C5 C4 C3 -177.4(11) 4_467 . . . ?
C21 C16 C17 C18 -4.1(16) . . . . ?
C21 C16 C15 Ce1 92(3) . . . . ?
C21 C16 C15 O5 148.9(10) . . . . ?
C21 C16 C15 O6 -24.7(16) . . . . ?
C21 C20 C19 C18 -1.4(16) . . . . ?
C21 C20 C19 C22 179.4(9) . . . . ?
C5 C6 C7 C2 3.6(18) . . . . ?
C5 C24 C25 C26 -179.0(10) 4_664 . . . ?
C17 C18 C19 C20 1.7(16) . . . . ?
C17 C18 C19 C22 -179.0(9) . . . . ?
C17 C16 C21 C20 4.4(16) . . . . ?
C17 C16 C15 Ce1 -80(3) . . . . ?
C17 C16 C15 O5 -23.0(14) . . . . ?
C17 C16 C15 O6 163.3(10) . . . . ?
C12 C26 C25 C24 179.0(10) 2_654 . . . ?
C12 C26 C27 C22 -177.8(10) 2_654 . . . ?
C12 C13 C14 C9 -0.6(17) . . . . ?
C12 C11 C10 C9 2.8(19) . . . . ?
C13 C12 C11 C10 -0.6(18) . . . . ?
C3 C2 C1 O2 -166.8(10) . . . . ?
C3 C2 C1 O1 10.7(15) . . . . ?
C3 C2 C7 C6 -2.5(18) . . . . ?
C11 C12 C13 C14 -0.5(17) . . . . ?
C25 C26 C27 C22 3.0(15) . . . . ?
C7 C2 C1 O2 11.9(16) . . . . ?
C7 C2 C1 O1 -170.7(10) . . . . ?
C7 C2 C3 C4 0.6(18) . . . . ?
C7 C6 C5 C24 175.5(10) . . . 4_467 ?
C7 C6 C5 C4 -2.8(18) . . . . ?
C27 C26 C25 C24 -1.8(16) . . . . ?
C10 C9 C14 C13 2.8(17) . . . . ?
C10 C9 C8 O3 26.2(15) . . . . ?
C10 C9 C8 O4 -153.4(10) . . . . ?
C14 C9 C10 C11 -3.8(18) . . . . ?
C14 C9 C8 O3 -157.8(10) . . . . ?
C14 C9 C8 O4 22.6(15) . . . . ?
C22 C23 C24 C5 -179.3(10) . . . 4_664 ?
C22 C23 C24 C25 2.5(16) . . . . ?
C8 C9 C10 C11 172.3(10) . . . . ?
C8 C9 C14 C13 -173.2(10) . . . . ?
C15 C16 C21 C20 -167.4(9) . . . . ?
C15 C16 C17 C18 168.0(9) . . . . ?
